data_7235380
loop_
_publ_author_name
'Kyprianidou, Eleni J.'
'Lazarides, Theodore'
'Kaziannis, Spyridon'
'Kosmidis, Constantine'
'Itskos, Grigorios'
'Manos, Manolis J.'
'Tasiopoulos, Anastasios J.'

_publ_section_title
;
 Single crystal coordinating solvent exchange as a general method for the
 enhancement of the photoluminescence properties of lanthanide MOFs
;
_journal_issue 15
_journal_name_full 'Journal of Materials Chemistry A'
_journal_page_first 5258
_journal_paper_doi 10.1039/c3ta14489e
_journal_volume 2
_journal_year 2014
_chemical_formula_moiety 'C42 H26 Eu2 N4 O14, 3(C5 H5 N)'
_chemical_formula_sum 'C57 H41 Eu2 N7 O14'
_chemical_formula_weight 1351.89
_space_group_IT_number 2
_space_group_name_Hall '-P 1'
_space_group_name_H-M_alt 'P -1'
_symmetry_cell_setting triclinic
_symmetry_space_group_name_H-M 'P -1'
_atom_sites_solution_hydrogens geom
_atom_sites_solution_primary direct
_atom_sites_solution_secondary difmap
_audit_creation_method SHELXL-97
_cell_angle_alpha 95.222(3)
_cell_angle_beta 112.945(4)
_cell_angle_gamma 90.244(3)
_cell_formula_units_Z 2
_cell_length_a 13.6903(4)
_cell_length_b 14.7432(5)
_cell_length_c 15.6518(7)
_cell_measurement_reflns_used 7240
_cell_measurement_temperature 100(2)
_cell_measurement_theta_max 29.0167
_cell_measurement_theta_min 2.9738
_cell_volume 2894.4(2)
_computing_cell_refinement 'CrysAlis RED'
_computing_data_collection 'CrysAlis CCD'
_computing_data_reduction 'CrysAlis RED'
_computing_molecular_graphics
;
 DIAMOND (Brandenburg, 2006)
 MERCURY (Bruno et al. 2002)
;
_computing_publication_material 'WINGX (Farrugia, 1999)'
_computing_structure_refinement 'SHELXL-97 (Sheldrick, 1997)'
_computing_structure_solution 'SHELXL-97 (Sheldrick, 1997)'
_diffrn_ambient_temperature 100(2)
_diffrn_detector_area_resol_mean 10.4223
_diffrn_measured_fraction_theta_full 0.998
_diffrn_measured_fraction_theta_max 0.998
_diffrn_measurement_device_type 'SuperNova, Dual, Cu at zero, Atlas'
_diffrn_measurement_method '\w scans'
_diffrn_radiation_monochromator mirror
_diffrn_radiation_source 'SuperNova (Mo) X-ray Source'
_diffrn_radiation_type MoK\a
_diffrn_radiation_wavelength 0.71073
_diffrn_reflns_av_R_equivalents 0.0410
_diffrn_reflns_av_sigmaI/netI 0.0624
_diffrn_reflns_limit_h_max 16
_diffrn_reflns_limit_h_min -16
_diffrn_reflns_limit_k_max 11
_diffrn_reflns_limit_k_min -17
_diffrn_reflns_limit_l_max 18
_diffrn_reflns_limit_l_min -18
_diffrn_reflns_number 20194
_diffrn_reflns_theta_full 25.00
_diffrn_reflns_theta_max 25.00
_diffrn_reflns_theta_min 2.98
_exptl_absorpt_coefficient_mu 2.216
_exptl_absorpt_correction_T_max 1.00000
_exptl_absorpt_correction_T_min 0.92707
_exptl_absorpt_correction_type multi-scan
_exptl_absorpt_process_details 'Empirical absorption correction (CrysAlis RED, Oxford Diffraction)'
_exptl_crystal_colour colorless
_exptl_crystal_density_diffrn 1.551
_exptl_crystal_density_method 'not measured'
_exptl_crystal_description plate
_exptl_crystal_F_000 1340
_exptl_crystal_size_max 0.12
_exptl_crystal_size_mid 0.10
_exptl_crystal_size_min 0.08
_refine_diff_density_max 1.810
_refine_diff_density_min -1.113
_refine_diff_density_rms 0.156
_refine_ls_extinction_method none
_refine_ls_goodness_of_fit_ref 1.026
_refine_ls_hydrogen_treatment mixed
_refine_ls_matrix_type full
_refine_ls_number_parameters 727
_refine_ls_number_reflns 10176
_refine_ls_number_restraints 242
_refine_ls_restrained_S_all 1.028
_refine_ls_R_factor_all 0.0654
_refine_ls_R_factor_gt 0.0529
_refine_ls_shift/su_max 0.003
_refine_ls_shift/su_mean 0.000
_refine_ls_structure_factor_coef Fsqd
_refine_ls_weighting_details 'calc w=1/[\s^2^(Fo^2^)+(0.0765P)^2^+0.0000P] where P=(Fo^2^+2Fc^2^)/3'
_refine_ls_weighting_scheme calc
_refine_ls_wR_factor_gt 0.1315
_refine_ls_wR_factor_ref 0.1404
_reflns_number_gt 7966
_reflns_number_total 10176
_reflns_threshold_expression >2sigma(I)
_cod_data_source_file c3ta14489e2.cif
_cod_data_source_block UCY-8-py
_cod_depositor_comments
;
The following automatic conversions were performed:

data item '_symmetry_cell_setting' value 'Triclinic' was changed to
'triclinic' in accordance with the
/home/saulius/struct/COD-crude-data/automatic-downloads/DataCite-retrospective/RSC/depositions/lib/dictionaries/cif_core.dic
dictionary named 'cif_core.dic' version 2.4.2 last updated on
2011-04-26.

Automatic conversion script
Id: cif_fix_values 6909 2019-04-08 15:41:33Z antanas 
;
_cod_database_code 7235380

loop_
_symmetry_equiv_pos_as_xyz
'x, y, z'
'-x, -y, -z'

loop_
_atom_site_label
_atom_site_type_symbol
_atom_site_fract_x
_atom_site_fract_y
_atom_site_fract_z
_atom_site_U_iso_or_equiv
_atom_site_adp_type
_atom_site_occupancy
_atom_site_symmetry_multiplicity
_atom_site_calc_flag
_atom_site_refinement_flags
C1 C 0.6536(5) 0.9578(5) 0.3018(5) 0.0438(15) Uani 1 1 d .
C2 C 0.7266(5) 0.9169(5) 0.3847(5) 0.0478(16) Uani 1 1 d .
C3 C 0.8370(5) 0.9277(5) 0.4137(5) 0.0513(17) Uani 1 1 d .
H3 H 0.8654 0.9584 0.3787 0.062 Uiso 1 1 calc R
C4 C 0.9040(6) 0.8925(5) 0.4946(5) 0.0537(18) Uani 1 1 d .
H4 H 0.9771 0.9004 0.5139 0.064 Uiso 1 1 calc R
C5 C 0.8630(5) 0.8458(5) 0.5469(5) 0.0524(18) Uani 1 1 d .
C6 C 0.7545(5) 0.8348(6) 0.5173(6) 0.065(2) Uani 1 1 d .
H6 H 0.7256 0.8045 0.5521 0.078 Uiso 1 1 calc R
C7 C 0.6892(6) 0.8682(6) 0.4367(6) 0.063(2) Uani 1 1 d .
H7 H 0.6163 0.8574 0.4165 0.075 Uiso 1 1 calc R
C8 C 0.9309(6) 0.8140(5) 0.6376(6) 0.0529(18) Uani 1 1 d D
C9 C 0.3373(5) 0.8933(4) -0.0255(5) 0.0425(15) Uani 1 1 d .
C10 C 0.2374(5) 0.8376(4) -0.0858(5) 0.0406(14) Uani 1 1 d .
C11 C 1.1972(5) 0.7751(4) -0.0449(5) 0.0405(14) Uani 1 1 d .
H11 H 1.2333 0.7669 0.0178 0.049 Uiso 1 1 calc R
C12 C 1.1039(5) 0.7253(4) -0.0970(4) 0.0361(13) Uani 1 1 d .
C13 C 1.0474(5) 0.7415(4) -0.1894(5) 0.0399(14) Uani 1 1 d .
H13 H 0.9829 0.7100 -0.2235 0.048 Uiso 1 1 calc R
C14 C 0.0857(5) 0.8041(4) -0.2314(5) 0.0434(15) Uani 1 1 d .
C15 C 0.1835(5) 0.8497(4) -0.1788(5) 0.0427(15) Uani 1 1 d .
H15 H 0.2127 0.8887 -0.2069 0.051 Uiso 1 1 calc R
C16 C 1.0622(5) 0.6550(5) -0.0564(5) 0.0423(15) Uani 1 1 d .
C17 C 0.2975(7) 1.1153(8) 0.1896(7) 0.0795(17) Uani 1 1 d U
H17 H 0.3189 1.1658 0.1688 0.095 Uiso 1 1 calc R
C18 C 0.2035(7) 1.1194(8) 0.2098(7) 0.0893(19) Uani 1 1 d U
H18 H 0.1638 1.1713 0.2018 0.107 Uiso 1 1 calc R
C19 C 0.1750(8) 1.0451(9) 0.2405(8) 0.0930(19) Uani 1 1 d U
H19 H 0.1139 1.0454 0.2530 0.112 Uiso 1 1 calc R
C20 C 0.2336(7) 0.9704(8) 0.2535(7) 0.0870(18) Uani 1 1 d U
H20 H 0.2156 0.9199 0.2767 0.104 Uiso 1 1 calc R
C21 C 0.3219(7) 0.9720(7) 0.2307(7) 0.0771(16) Uani 1 1 d U
H21 H 0.3614 0.9200 0.2375 0.093 Uiso 1 1 calc R
C22 C 0.8885(5) 0.5207(4) -0.3003(5) 0.0422(15) Uani 1 1 d .
C23 C 0.8866(5) 0.5599(5) -0.3852(5) 0.0457(16) Uani 1 1 d .
C24 C 0.7917(6) 0.5812(6) -0.4544(6) 0.059(2) Uani 1 1 d .
H24 H 0.7289 0.5755 -0.4452 0.071 Uiso 1 1 calc R
C25 C 0.7890(5) 0.6105(6) -0.5364(6) 0.059(2) Uani 1 1 d .
H25 H 0.7243 0.6221 -0.5829 0.071 Uiso 1 1 calc R
C26 C 0.8822(5) 0.6230(5) 0.4504(5) 0.0493(17) Uani 1 1 d .
C27 C 0.9784(6) 0.6067(5) -0.4779(5) 0.0552(18) Uani 1 1 d .
H27 H 1.0419 0.6176 -0.4846 0.066 Uiso 1 1 calc R
C28 C 0.9802(6) 0.5749(5) -0.3981(5) 0.0515(17) Uani 1 1 d .
H28 H 1.0449 0.5631 -0.3517 0.062 Uiso 1 1 calc R
C29 C 0.8784(6) 0.6517(5) 0.3610(5) 0.0517(17) Uani 1 1 d D
C30 C 0.8446(5) 0.5958(4) 0.0058(5) 0.0402(15) Uani 1 1 d .
C31 C 0.8065(4) 0.6584(4) 0.0672(5) 0.0378(14) Uani 1 1 d .
C32 C 0.8335(5) 0.6438(4) 0.1602(5) 0.0398(14) Uani 1 1 d .
H32 H 0.8841 0.6019 0.1877 0.048 Uiso 1 1 calc R
C33 C 0.7844(5) 0.6924(5) 0.2116(5) 0.0435(15) Uani 1 1 d .
C34 C 0.7148(5) 0.7587(4) 0.1714(5) 0.0420(15) Uani 1 1 d .
H34 H 0.6814 0.7907 0.2056 0.050 Uiso 1 1 calc R
C35 C 0.6938(5) 0.7784(4) 0.0805(5) 0.0388(14) Uani 1 1 d .
C36 C 0.7388(5) 0.7261(4) 0.0285(5) 0.0402(14) Uani 1 1 d .
H36 H 0.7233 0.7367 -0.0330 0.048 Uiso 1 1 calc R
C37 C 0.6217(5) 0.8548(5) 0.0424(5) 0.0449(16) Uani 1 1 d .
C38 C 0.6587(5) 0.3290(5) -0.1839(5) 0.0500(13) Uani 1 1 d U
H38 H 0.7118 0.2872 -0.1654 0.060 Uiso 1 1 calc R
C39 C 0.5552(5) 0.2998(6) -0.2050(5) 0.0572(14) Uani 1 1 d U
H39 H 0.5390 0.2399 -0.1994 0.069 Uiso 1 1 calc R
C40 C 0.4759(6) 0.3619(6) -0.2345(6) 0.0590(15) Uani 1 1 d U
H40 H 0.4052 0.3443 -0.2502 0.071 Uiso 1 1 calc R
C41 C 0.5045(6) 0.4500(6) -0.2399(6) 0.0591(15) Uani 1 1 d U
H41 H 0.4536 0.4937 -0.2585 0.071 Uiso 1 1 calc R
C42 C 0.6104(5) 0.4722(5) -0.2171(5) 0.0544(14) Uani 1 1 d U
H42 H 0.6291 0.5316 -0.2219 0.065 Uiso 1 1 calc R
C43 C 0.9823(6) 0.1566(6) 0.9153(7) 0.0661(15) Uani 1 1 d U
H43 H 0.9337 0.1864 0.9346 0.079 Uiso 1 1 calc R
C44 C 1.0477(7) 0.0961(6) 0.9713(7) 0.0733(16) Uani 1 1 d U
H44 H 1.0451 0.0872 1.0285 0.088 Uiso 1 1 calc R
C45 C 1.1157(7) 0.0498(6) 0.9414(7) 0.0735(16) Uani 1 1 d U
H45 H 1.1600 0.0078 0.9772 0.088 Uiso 1 1 calc R
C46 C 1.1178(6) 0.0662(5) 0.8570(7) 0.0694(15) Uani 1 1 d U
H46 H 1.1631 0.0349 0.8344 0.083 Uiso 1 1 calc R
C47 C 1.0529(6) 0.1286(5) 0.8074(7) 0.0639(15) Uani 1 1 d U
H47 H 1.0554 0.1403 0.7508 0.077 Uiso 1 1 calc R
C48 C 0.8447(8) 0.2035(9) 0.5708(9) 0.098(2) Uani 1 1 d U
H48 H 0.8815 0.1667 0.6172 0.118 Uiso 1 1 calc R
C49 C 0.8150(8) 0.1713(9) 0.4732(9) 0.106(2) Uani 1 1 d U
H49 H 0.8294 0.1123 0.4565 0.127 Uiso 1 1 calc R
C50 C 0.7676(8) 0.2256(10) 0.4080(9) 0.107(2) Uani 1 1 d U
H50 H 0.7550 0.2068 0.3461 0.129 Uiso 1 1 calc R
C51 C 0.7371(8) 0.3084(9) 0.4304(8) 0.103(2) Uani 1 1 d U
H51 H 0.6989 0.3449 0.3843 0.123 Uiso 1 1 calc R
C52 C 0.7638(8) 0.3373(9) 0.5230(8) 0.093(2) Uani 1 1 d U
H52 H 0.7431 0.3945 0.5379 0.112 Uiso 1 1 calc R
C53 C 0.7146(6) 0.3655(5) 0.1998(6) 0.0615(15) Uani 1 1 d U
H53 H 0.7697 0.3582 0.2565 0.074 Uiso 1 1 calc R
C54 C 0.7327(7) 0.4210(5) 0.1411(7) 0.0662(16) Uani 1 1 d U
H54 H 0.7986 0.4508 0.1586 0.079 Uiso 1 1 calc R
C55 C 0.6537(7) 0.4321(6) 0.0571(7) 0.0719(17) Uani 1 1 d U
H55 H 0.6644 0.4684 0.0157 0.086 Uiso 1 1 calc R
C56 C 0.5583(7) 0.3877(6) 0.0363(7) 0.0755(17) Uani 1 1 d U
H56 H 0.5023 0.3941 -0.0202 0.091 Uiso 1 1 calc R
C57 C 0.5439(7) 0.3331(6) 0.0986(6) 0.0666(16) Uani 1 1 d U
H57 H 0.4780 0.3040 0.0834 0.080 Uiso 1 1 calc R
N1 N 1.0295(4) 0.8316(4) 0.6770(4) 0.0487(14) Uani 1 1 d .
N2 N 0.3540(5) 1.0424(5) 0.1998(5) 0.0671(14) Uani 1 1 d U
N3 N 0.7931(4) 0.6720(4) 0.3006(4) 0.0502(14) Uani 1 1 d .
N4 N 0.6856(4) 0.4143(4) -0.1892(4) 0.0463(11) Uani 1 1 d U
N5 N 0.9861(5) 0.1736(4) 0.8363(5) 0.0631(13) Uani 1 1 d U
N6 N 0.8180(6) 0.2878(6) 0.5933(6) 0.0864(18) Uani 1 1 d U
N7 N 0.6219(5) 0.3215(4) 0.1793(5) 0.0589(13) Uani 1 1 d U
O1 O 0.5547(4) 0.9414(3) 0.2752(3) 0.0499(12) Uani 1 1 d .
O2 O 0.6899(3) 1.0069(3) 0.2588(3) 0.0499(12) Uani 1 1 d .
O3 O 0.3585(3) 0.9081(3) 0.0595(3) 0.0476(11) Uani 1 1 d .
O4 O 0.3907(3) 0.9271(3) -0.0651(4) 0.0535(13) Uani 1 1 d .
O5 O 0.9752(3) 0.6155(3) -0.1059(3) 0.0444(11) Uani 1 1 d .
O6 O 0.8808(3) 0.3605(3) -0.0273(3) 0.0401(10) Uani 1 1 d .
O7 O 0.5441(4) 1.1648(3) 0.2278(4) 0.0602(13) Uani 1 1 d .
O8 O 0.9709(3) 0.4884(3) -0.2473(3) 0.0464(11) Uani 1 1 d .
O9 O 0.8033(3) 0.5213(3) -0.2841(3) 0.0481(11) Uani 1 1 d .
O10 O 0.9292(3) 0.5540(3) 0.0434(3) 0.0403(10) Uani 1 1 d .
O11 O 0.7888(3) 0.5840(3) -0.0783(3) 0.0441(11) Uani 1 1 d .
O12 O 0.5763(3) 0.8880(3) 0.0936(3) 0.0466(11) Uani 1 1 d .
O13 O 0.6133(3) 0.8798(3) -0.0345(3) 0.0472(11) Uani 1 1 d .
O14 O 0.8721(4) 0.3247(3) -0.2187(3) 0.0512(12) Uani 1 1 d .
H16 H 0.894(5) 0.772(4) 0.664(5) 0.061 Uiso 1 1 d D
H37 H 0.952(3) 0.661(5) 0.362(5) 0.061 Uiso 1 1 d D
Eu1 Eu 0.50368(2) 1.01880(2) 0.13457(2) 0.03709(12) Uani 1 1 d .
Eu2 Eu 0.89000(2) 0.47009(2) -0.12900(2) 0.03631(12) Uani 1 1 d .

loop_
_atom_site_aniso_label
_atom_site_aniso_U_11
_atom_site_aniso_U_22
_atom_site_aniso_U_33
_atom_site_aniso_U_23
_atom_site_aniso_U_13
_atom_site_aniso_U_12
C1 0.044(4) 0.047(4) 0.037(4) 0.007(3) 0.011(3) 0.004(3)
C2 0.048(4) 0.047(4) 0.046(4) 0.006(3) 0.016(3) -0.001(3)
C3 0.058(4) 0.053(4) 0.045(4) 0.012(4) 0.021(3) 0.002(3)
C4 0.050(4) 0.057(4) 0.052(5) 0.009(4) 0.016(3) -0.002(3)
C5 0.054(4) 0.045(4) 0.048(4) 0.008(3) 0.009(3) -0.006(3)
C6 0.048(4) 0.082(6) 0.062(5) 0.035(5) 0.014(4) -0.001(4)
C7 0.044(4) 0.073(5) 0.068(5) 0.025(5) 0.014(4) -0.001(4)
C8 0.056(4) 0.051(4) 0.053(5) 0.019(4) 0.020(4) 0.004(3)
C9 0.043(3) 0.041(3) 0.047(4) 0.017(3) 0.019(3) 0.005(3)
C10 0.038(3) 0.043(4) 0.039(4) 0.009(3) 0.013(3) 0.003(3)
C11 0.044(3) 0.041(3) 0.035(3) 0.011(3) 0.012(3) 0.004(3)
C12 0.039(3) 0.037(3) 0.034(3) 0.008(3) 0.015(3) 0.004(3)
C13 0.034(3) 0.035(3) 0.044(4) 0.003(3) 0.008(3) 0.006(3)
C14 0.052(4) 0.039(3) 0.039(4) 0.010(3) 0.018(3) 0.005(3)
C15 0.042(3) 0.041(3) 0.049(4) 0.009(3) 0.021(3) 0.000(3)
C16 0.043(4) 0.047(4) 0.041(4) 0.010(3) 0.020(3) 0.009(3)
C17 0.069(3) 0.104(4) 0.067(4) -0.006(3) 0.030(3) 0.015(3)
C18 0.069(3) 0.118(4) 0.080(4) -0.006(4) 0.033(3) 0.016(3)
C19 0.070(3) 0.126(5) 0.084(4) -0.006(4) 0.035(3) 0.002(3)
C20 0.071(3) 0.120(4) 0.076(4) 0.001(4) 0.038(3) -0.007(3)
C21 0.067(3) 0.106(4) 0.065(4) 0.001(3) 0.035(3) -0.006(3)
C22 0.051(4) 0.038(3) 0.037(4) 0.000(3) 0.017(3) -0.003(3)
C23 0.044(4) 0.047(4) 0.047(4) 0.010(3) 0.016(3) 0.005(3)
C24 0.049(4) 0.079(5) 0.055(5) 0.023(4) 0.023(4) 0.008(4)
C25 0.045(4) 0.078(5) 0.055(5) 0.029(4) 0.016(3) 0.013(4)
C26 0.054(4) 0.047(4) 0.047(4) 0.014(3) 0.018(3) 0.009(3)
C27 0.051(4) 0.066(5) 0.051(4) 0.009(4) 0.022(3) 0.001(4)
C28 0.053(4) 0.055(4) 0.049(4) 0.018(4) 0.019(3) 0.010(3)
C29 0.050(4) 0.053(4) 0.054(5) 0.015(4) 0.021(4) 0.006(3)
C30 0.045(4) 0.033(3) 0.047(4) 0.013(3) 0.021(3) 0.001(3)
C31 0.034(3) 0.037(3) 0.043(4) 0.009(3) 0.015(3) 0.002(3)
C32 0.037(3) 0.037(3) 0.045(4) 0.011(3) 0.014(3) 0.008(3)
C33 0.042(3) 0.047(4) 0.042(4) 0.011(3) 0.016(3) 0.001(3)
C34 0.045(3) 0.042(3) 0.043(4) 0.006(3) 0.022(3) 0.008(3)
C35 0.038(3) 0.035(3) 0.041(4) 0.009(3) 0.011(3) 0.006(3)
C36 0.039(3) 0.037(3) 0.043(4) 0.006(3) 0.013(3) 0.000(3)
C37 0.042(4) 0.047(4) 0.046(4) 0.005(3) 0.017(3) 0.003(3)
C38 0.047(2) 0.053(3) 0.047(3) 0.014(3) 0.014(2) -0.001(2)
C39 0.052(3) 0.061(3) 0.052(3) 0.017(3) 0.012(3) -0.006(2)
C40 0.046(3) 0.072(3) 0.055(3) 0.012(3) 0.014(2) -0.004(2)
C41 0.048(2) 0.065(3) 0.057(3) 0.012(3) 0.011(3) 0.003(2)
C42 0.046(2) 0.053(3) 0.055(3) 0.010(3) 0.009(2) 0.003(2)
C43 0.067(3) 0.055(3) 0.082(4) 0.011(3) 0.035(3) 0.002(3)
C44 0.077(3) 0.059(3) 0.088(4) 0.016(3) 0.035(3) 0.002(3)
C45 0.074(3) 0.052(3) 0.095(4) 0.018(3) 0.031(3) 0.005(3)
C46 0.068(3) 0.049(3) 0.096(4) 0.010(3) 0.037(3) 0.005(2)
C47 0.068(3) 0.046(3) 0.084(4) 0.008(3) 0.036(3) 0.003(2)
C48 0.082(4) 0.113(5) 0.089(4) -0.013(4) 0.026(4) 0.003(4)
C49 0.087(4) 0.122(5) 0.095(4) -0.022(4) 0.029(4) 0.002(4)
C50 0.088(4) 0.138(5) 0.084(4) -0.014(4) 0.026(4) -0.008(4)
C51 0.088(4) 0.131(5) 0.077(4) -0.001(4) 0.021(4) -0.008(4)
C52 0.081(4) 0.117(5) 0.073(4) 0.002(4) 0.023(3) -0.007(4)
C53 0.061(3) 0.051(3) 0.070(3) 0.001(3) 0.024(3) 0.000(3)
C54 0.069(3) 0.054(3) 0.080(4) 0.003(3) 0.035(3) 0.000(3)
C55 0.082(3) 0.059(3) 0.078(4) 0.011(3) 0.034(3) 0.002(3)
C56 0.079(3) 0.063(3) 0.075(4) 0.009(3) 0.020(3) 0.004(3)
C57 0.064(3) 0.061(3) 0.070(4) 0.002(3) 0.021(3) -0.002(3)
N1 0.051(3) 0.049(3) 0.045(3) 0.015(3) 0.014(3) 0.002(3)
N2 0.059(3) 0.093(4) 0.055(3) 0.001(3) 0.030(2) 0.007(3)
N3 0.052(3) 0.054(3) 0.046(3) 0.014(3) 0.018(3) 0.010(3)
N4 0.043(2) 0.049(2) 0.045(3) 0.012(2) 0.015(2) 0.0028(19)
N5 0.066(3) 0.048(3) 0.080(3) 0.008(3) 0.034(3) 0.004(2)
N6 0.075(4) 0.105(4) 0.073(4) -0.006(3) 0.026(3) 0.000(3)
N7 0.060(3) 0.053(3) 0.063(3) -0.002(3) 0.025(2) -0.001(2)
O1 0.049(3) 0.055(3) 0.044(3) 0.013(2) 0.015(2) 0.002(2)
O2 0.050(3) 0.046(3) 0.049(3) 0.015(2) 0.013(2) -0.004(2)
O3 0.045(2) 0.051(3) 0.044(3) 0.007(2) 0.014(2) -0.002(2)
O4 0.043(2) 0.061(3) 0.055(3) 0.033(3) 0.011(2) 0.004(2)
O5 0.043(2) 0.043(2) 0.042(3) 0.008(2) 0.011(2) 0.000(2)
O6 0.041(2) 0.039(2) 0.038(3) 0.008(2) 0.0122(19) -0.0033(19)
O7 0.083(3) 0.047(3) 0.045(3) 0.002(2) 0.019(3) -0.005(3)
O8 0.043(2) 0.052(3) 0.044(3) 0.012(2) 0.015(2) 0.008(2)
O9 0.048(3) 0.055(3) 0.040(3) 0.014(2) 0.013(2) 0.002(2)
O10 0.041(2) 0.039(2) 0.046(3) 0.015(2) 0.019(2) 0.0081(19)
O11 0.039(2) 0.048(3) 0.041(3) 0.005(2) 0.011(2) 0.006(2)
O12 0.047(2) 0.047(3) 0.048(3) 0.011(2) 0.019(2) 0.012(2)
O13 0.055(3) 0.046(3) 0.043(3) 0.013(2) 0.020(2) 0.013(2)
O14 0.062(3) 0.046(3) 0.049(3) 0.006(2) 0.025(2) 0.008(2)
Eu1 0.03884(19) 0.03599(19) 0.0360(2) 0.00805(15) 0.01326(14) 0.00315(14)
Eu2 0.03759(19) 0.03638(19) 0.0349(2) 0.00905(15) 0.01297(14) 0.00316(14)

loop_
_atom_type_symbol
_atom_type_description
_atom_type_scat_dispersion_real
_atom_type_scat_dispersion_imag
_atom_type_scat_source
C C 0.0033 0.0016 'International Tables Vol C Tables 4.2.6.8 and 6.1.1.4'
H H 0.0000 0.0000 'International Tables Vol C Tables 4.2.6.8 and 6.1.1.4'
N N 0.0061 0.0033 'International Tables Vol C Tables 4.2.6.8 and 6.1.1.4'
O O 0.0106 0.0060 'International Tables Vol C Tables 4.2.6.8 and 6.1.1.4'
Eu Eu -0.1578 3.6682 'International Tables Vol C Tables 4.2.6.8 and 6.1.1.4'

loop_
_geom_angle_atom_site_label_1
_geom_angle_atom_site_label_2
_geom_angle_atom_site_label_3
_geom_angle
_geom_angle_site_symmetry_1
_geom_angle_site_symmetry_3
O2 C1 O1 121.3(6) . .
O2 C1 C2 120.0(6) . .
O1 C1 C2 118.7(6) . .
O2 C1 Eu1 63.5(3) . .
O1 C1 Eu1 57.9(3) . .
C2 C1 Eu1 174.3(5) . .
C7 C2 C3 117.6(7) . .
C7 C2 C1 121.3(6) . .
C3 C2 C1 121.1(6) . .
C4 C3 C2 120.0(7) . .
C4 C3 H3 120.0 . .
C2 C3 H3 120.0 . .
C5 C4 C3 120.7(7) . .
C5 C4 H4 119.6 . .
C3 C4 H4 119.6 . .
C6 C5 C4 118.8(7) . .
C6 C5 C8 118.5(7) . .
C4 C5 C8 122.5(6) . .
C7 C6 C5 120.2(7) . .
C7 C6 H6 119.9 . .
C5 C6 H6 119.9 . .
C2 C7 C6 122.7(7) . .
C2 C7 H7 118.7 . .
C6 C7 H7 118.7 . .
N1 C8 C5 123.5(7) . .
N1 C8 H16 121(4) . .
C5 C8 H16 115(4) . .
O3 C9 O4 123.6(6) . .
O3 C9 C10 118.4(6) . .
O4 C9 C10 117.8(6) . .
O3 C9 Eu1 46.4(3) . .
O4 C9 Eu1 77.3(4) . .
C10 C9 Eu1 162.9(5) . .
C15 C10 C11 119.7(6) . 1_455
C15 C10 C9 121.6(6) . .
C11 C10 C9 118.6(6) 1_455 .
C12 C11 C10 120.3(6) . 1_655
C12 C11 H11 119.9 . .
C10 C11 H11 119.9 1_655 .
C11 C12 C13 119.5(6) . .
C11 C12 C16 121.3(6) . .
C13 C12 C16 119.2(6) . .
C14 C13 C12 121.1(6) 1_655 .
C14 C13 H13 119.4 1_655 .
C12 C13 H13 119.4 . .
C13 C14 C15 118.2(6) 1_455 .
C13 C14 N1 125.4(6) 1_455 1_454
C15 C14 N1 116.2(6) . 1_454
C10 C15 C14 121.0(6) . .
C10 C15 H15 119.5 . .
C14 C15 H15 119.5 . .
O5 C16 O6 125.0(6) . 2_765
O5 C16 C12 118.0(6) . .
O6 C16 C12 117.0(6) 2_765 .
N2 C17 C18 122.0(10) . .
N2 C17 H17 119.0 . .
C18 C17 H17 119.0 . .
C19 C18 C17 117.6(10) . .
C19 C18 H18 121.2 . .
C17 C18 H18 121.2 . .
C20 C19 C18 121.1(10) . .
C20 C19 H19 119.4 . .
C18 C19 H19 119.4 . .
C19 C20 C21 117.2(11) . .
C19 C20 H20 121.4 . .
C21 C20 H20 121.4 . .
N2 C21 C20 124.7(10) . .
N2 C21 H21 117.6 . .
C20 C21 H21 117.6 . .
O8 C22 O9 121.7(6) . .
O8 C22 C23 119.9(6) . .
O9 C22 C23 118.5(6) . .
O8 C22 Eu2 63.1(4) . .
O9 C22 Eu2 59.1(3) . .
C23 C22 Eu2 172.3(5) . .
C24 C23 C28 118.2(7) . .
C24 C23 C22 121.1(6) . .
C28 C23 C22 120.8(6) . .
C25 C24 C23 121.1(7) . .
C25 C24 H24 119.5 . .
C23 C24 H24 119.5 . .
C24 C25 C26 120.3(7) . 1_554
C24 C25 H25 119.9 . .
C26 C25 H25 119.9 1_554 .
C25 C26 C27 118.7(7) 1_556 1_556
C25 C26 C29 119.9(6) 1_556 .
C27 C26 C29 121.4(6) 1_556 .
C28 C27 C26 120.7(7) . 1_554
C28 C27 H27 119.7 . .
C26 C27 H27 119.7 1_554 .
C27 C28 C23 120.9(7) . .
C27 C28 H28 119.5 . .
C23 C28 H28 119.5 . .
N3 C29 C26 120.4(7) . .
N3 C29 H37 127(4) . .
C26 C29 H37 112(4) . .
O11 C30 O10 122.8(6) . .
O11 C30 C31 118.2(6) . .
O10 C30 C31 118.9(6) . .
O11 C30 Eu2 55.3(3) . .
O10 C30 Eu2 67.5(3) . .
C31 C30 Eu2 172.7(4) . .
C36 C31 C32 120.4(6) . .
C36 C31 C30 119.2(6) . .
C32 C31 C30 120.2(5) . .
C33 C32 C31 119.5(6) . .
C33 C32 H32 120.3 . .
C31 C32 H32 120.3 . .
C34 C33 C32 119.4(6) . .
C34 C33 N3 116.8(6) . .
C32 C33 N3 123.5(6) . .
C33 C34 C35 121.2(6) . .
C33 C34 H34 119.4 . .
C35 C34 H34 119.4 . .
C36 C35 C34 118.7(6) . .
C36 C35 C37 122.7(6) . .
C34 C35 C37 118.6(6) . .
C31 C36 C35 120.6(6) . .
C31 C36 H36 119.7 . .
C35 C36 H36 119.7 . .
O13 C37 O12 126.6(6) . .
O13 C37 C35 118.5(6) . .
O12 C37 C35 114.9(6) . .
N4 C38 C39 122.7(7) . .
N4 C38 H38 118.6 . .
C39 C38 H38 118.6 . .
C38 C39 C40 118.5(7) . .
C38 C39 H39 120.7 . .
C40 C39 H39 120.7 . .
C41 C40 C39 118.3(7) . .
C41 C40 H40 120.8 . .
C39 C40 H40 120.8 . .
C40 C41 C42 118.5(7) . .
C40 C41 H41 120.7 . .
C42 C41 H41 120.7 . .
N4 C42 C41 123.6(7) . .
N4 C42 H42 118.2 . .
C41 C42 H42 118.2 . .
N5 C43 C44 122.6(8) . .
N5 C43 H43 118.7 . .
C44 C43 H43 118.7 . .
C45 C44 C43 118.8(10) . .
C45 C44 H44 120.6 . .
C43 C44 H44 120.6 . .
C44 C45 C46 118.5(9) . .
C44 C45 H45 120.7 . .
C46 C45 H45 120.7 . .
C47 C46 C45 119.0(9) . .
C47 C46 H46 120.5 . .
C45 C46 H46 120.5 . .
N5 C47 C46 122.5(9) . .
N5 C47 H47 118.7 . .
C46 C47 H47 118.7 . .
N6 C48 C49 119.0(12) . .
N6 C48 H48 120.5 . .
C49 C48 H48 120.5 . .
C50 C49 C48 120.2(13) . .
C50 C49 H49 119.9 . .
C48 C49 H49 119.9 . .
C49 C50 C51 120.5(13) . .
C49 C50 H50 119.8 . .
C51 C50 H50 119.8 . .
C50 C51 C52 118.5(13) . .
C50 C51 H51 120.8 . .
C52 C51 H51 120.8 . .
N6 C52 C51 124.0(12) . .
N6 C52 H52 118.0 . .
C51 C52 H52 118.0 . .
N7 C53 C54 123.1(8) . .
N7 C53 H53 118.5 . .
C54 C53 H53 118.5 . .
C55 C54 C53 119.8(8) . .
C55 C54 H54 120.1 . .
C53 C54 H54 120.1 . .
C54 C55 C56 117.2(9) . .
C54 C55 H55 121.4 . .
C56 C55 H55 121.4 . .
C55 C56 C57 120.6(9) . .
C55 C56 H56 119.7 . .
C57 C56 H56 119.7 . .
N7 C57 C56 121.5(8) . .
N7 C57 H57 119.2 . .
C56 C57 H57 119.2 . .
C8 N1 C14 118.6(6) . 1_656
C17 N2 C21 117.3(8) . .
C17 N2 Eu1 123.2(6) . .
C21 N2 Eu1 118.5(6) . .
C29 N3 C33 122.2(6) . .
C42 N4 C38 118.3(6) . .
C42 N4 Eu2 120.7(5) . .
C38 N4 Eu2 120.8(4) . .
C43 N5 C47 118.6(8) . .
C52 N6 C48 117.6(10) . .
C57 N7 C53 117.7(8) . .
C1 O1 Eu1 95.9(4) . .
C1 O2 Eu1 90.4(4) . .
C9 O3 Eu1 111.7(4) . .
C9 O4 Eu1 176.2(4) . 2_675
C9 O4 Eu1 79.2(4) . .
Eu1 O4 Eu1 100.59(16) 2_675 .
C16 O5 Eu2 138.7(4) . .
C16 O6 Eu2 134.8(4) 2_765 .
C22 O8 Eu2 91.1(4) . .
C22 O9 Eu2 94.1(4) . .
C30 O10 Eu2 159.7(4) . 2_765
C30 O10 Eu2 86.9(4) . .
Eu2 O10 Eu2 104.00(15) 2_765 .
C30 O11 Eu2 100.2(4) . .
C37 O12 Eu1 144.3(5) . .
C37 O13 Eu1 132.2(4) . 2_675
O4 Eu1 O12 76.54(17) 2_675 .
O4 Eu1 O13 79.08(16) 2_675 2_675
O12 Eu1 O13 128.52(16) . 2_675
O4 Eu1 O3 124.54(17) 2_675 .
O12 Eu1 O3 73.70(16) . .
O13 Eu1 O3 84.37(16) 2_675 .
O4 Eu1 O7 85.50(19) 2_675 .
O12 Eu1 O7 144.56(17) . .
O13 Eu1 O7 75.90(17) 2_675 .
O3 Eu1 O7 140.17(17) . .
O4 Eu1 O1 128.89(15) 2_675 .
O12 Eu1 O1 78.38(17) . .
O13 Eu1 O1 148.20(16) 2_675 .
O3 Eu1 O1 88.90(16) . .
O7 Eu1 O1 90.14(17) . .
O4 Eu1 O2 77.70(15) 2_675 .
O12 Eu1 O2 71.70(16) . .
O13 Eu1 O2 143.67(15) 2_675 .
O3 Eu1 O2 131.93(15) . .
O7 Eu1 O2 74.77(17) . .
O1 Eu1 O2 52.25(15) . .
O4 Eu1 N2 150.6(2) 2_675 .
O12 Eu1 N2 131.9(2) . .
O13 Eu1 N2 76.1(2) 2_675 .
O3 Eu1 N2 68.4(2) . .
O7 Eu1 N2 73.4(2) . .
O1 Eu1 N2 72.5(2) . .
O2 Eu1 N2 114.71(19) . .
O4 Eu1 C1 103.09(17) 2_675 .
O12 Eu1 C1 72.23(18) . .
O13 Eu1 C1 158.29(18) 2_675 .
O3 Eu1 C1 110.63(18) . .
O7 Eu1 C1 82.70(18) . .
O1 Eu1 C1 26.20(16) . .
O2 Eu1 C1 26.09(16) . .
N2 Eu1 C1 94.4(2) . .
O4 Eu1 O4 79.41(16) 2_675 .
O12 Eu1 O4 62.82(14) . .
O13 Eu1 O4 68.56(14) 2_675 .
O3 Eu1 O4 45.41(14) . .
O7 Eu1 O4 143.35(15) . .
O1 Eu1 O4 125.16(14) . .
O2 Eu1 O4 132.58(14) . .
N2 Eu1 O4 105.50(17) . .
C1 Eu1 O4 133.15(16) . .
O4 Eu1 C9 102.85(18) 2_675 .
O12 Eu1 C9 67.51(16) . .
O13 Eu1 C9 74.88(16) 2_675 .
O3 Eu1 C9 21.95(16) . .
O7 Eu1 C9 147.35(17) . .
O1 Eu1 C9 107.47(17) . .
O2 Eu1 C9 137.68(16) . .
N2 Eu1 C9 85.7(2) . .
C1 Eu1 C9 124.54(18) . .
O4 Eu1 C9 23.49(14) . .
O4 Eu1 Eu1 46.53(13) 2_675 2_675
O12 Eu1 Eu1 62.24(12) . 2_675
O13 Eu1 Eu1 68.01(11) 2_675 2_675
O3 Eu1 Eu1 78.16(12) . 2_675
O7 Eu1 Eu1 123.30(13) . 2_675
O1 Eu1 Eu1 140.53(12) . 2_675
O2 Eu1 Eu1 112.44(12) . 2_675
N2 Eu1 Eu1 132.73(15) . 2_675
C1 Eu1 Eu1 129.05(14) . 2_675
O4 Eu1 Eu1 32.88(8) . 2_675
C9 Eu1 Eu1 56.34(12) . 2_675
O10 Eu2 O5 75.65(14) 2_765 .
O10 Eu2 O6 77.86(14) 2_765 .
O5 Eu2 O6 134.53(15) . .
O10 Eu2 O14 90.08(16) 2_765 .
O5 Eu2 O14 139.91(16) . .
O6 Eu2 O14 75.54(16) . .
O10 Eu2 O9 129.68(15) 2_765 .
O5 Eu2 O9 79.18(15) . .
O6 Eu2 O9 144.67(14) . .
O14 Eu2 O9 82.08(16) . .
O10 Eu2 O11 123.68(15) 2_765 .
O5 Eu2 O11 70.87(15) . .
O6 Eu2 O11 95.00(15) . .
O14 Eu2 O11 142.70(15) . .
O9 Eu2 O11 86.44(16) . .
O10 Eu2 O8 77.62(15) 2_765 .
O5 Eu2 O8 68.19(16) . .
O6 Eu2 O8 139.08(15) . .
O14 Eu2 O8 72.24(16) . .
O9 Eu2 O8 52.58(15) . .
O11 Eu2 O8 125.89(15) . .
O10 Eu2 N4 149.69(15) 2_765 .
O5 Eu2 N4 132.76(16) . .
O6 Eu2 N4 73.49(15) . .
O14 Eu2 N4 73.48(17) . .
O9 Eu2 N4 74.13(16) . .
O11 Eu2 N4 69.25(16) . .
O8 Eu2 N4 119.09(16) . .
O10 Eu2 O10 76.00(15) 2_765 .
O5 Eu2 O10 68.29(14) . .
O6 Eu2 O10 69.83(14) . .
O14 Eu2 O10 144.62(15) . .
O9 Eu2 O10 131.67(14) . .
O11 Eu2 O10 50.05(13) . .
O8 Eu2 O10 133.28(14) . .
N4 Eu2 O10 102.69(15) . .
O10 Eu2 C22 102.92(17) 2_765 .
O5 Eu2 C22 69.79(17) . .
O6 Eu2 C22 153.09(17) . .
O14 Eu2 C22 77.55(17) . .
O9 Eu2 C22 26.85(16) . .
O11 Eu2 C22 106.09(17) . .
O8 Eu2 C22 25.87(16) . .
N4 Eu2 C22 98.23(18) . .
O10 Eu2 C22 136.89(15) . .
O10 Eu2 C30 100.48(17) 2_765 .
O5 Eu2 C30 67.40(16) . .
O6 Eu2 C30 82.11(16) . .
O14 Eu2 C30 152.68(16) . .
O9 Eu2 C30 108.91(17) . .
O11 Eu2 C30 24.46(16) . .
O8 Eu2 C30 134.48(16) . .
N4 Eu2 C30 85.34(17) . .
O10 Eu2 C30 25.60(15) . .
C22 Eu2 C30 123.41(18) . .
O10 Eu2 Eu2 41.12(11) 2_765 2_765
O5 Eu2 Eu2 66.62(11) . 2_765
O6 Eu2 Eu2 69.04(10) . 2_765
O14 Eu2 Eu2 123.61(12) . 2_765
O9 Eu2 Eu2 145.78(11) . 2_765
O11 Eu2 Eu2 83.77(10) . 2_765
O8 Eu2 Eu2 109.78(10) . 2_765
N4 Eu2 Eu2 131.12(13) . 2_765
O10 Eu2 Eu2 34.87(8) . 2_765
C22 Eu2 Eu2 128.80(13) . 2_765
C30 Eu2 Eu2 59.73(13) . 2_765

loop_
_geom_bond_atom_site_label_1
_geom_bond_atom_site_label_2
_geom_bond_distance
_geom_bond_site_symmetry_2
C1 O2 1.254(8) .
C1 O1 1.265(7) .
C1 C2 1.477(9) .
C1 Eu1 2.851(7) .
C2 C7 1.366(10) .
C2 C3 1.402(9) .
C3 C4 1.391(10) .
C3 H3 0.9300 .
C4 C5 1.383(10) .
C4 H4 0.9300 .
C5 C6 1.376(10) .
C5 C8 1.482(10) .
C6 C7 1.368(10) .
C6 H6 0.9300 .
C7 H7 0.9300 .
C8 N1 1.261(9) .
C8 H16 1.01(2) .
C9 O3 1.244(8) .
C9 O4 1.255(8) .
C9 C10 1.510(9) .
C9 Eu1 3.092(7) .
C10 C15 1.381(9) .
C10 C11 1.392(9) 1_455
C11 C12 1.380(9) .
C11 C10 1.392(9) 1_655
C11 H11 0.9300 .
C12 C13 1.392(9) .
C12 C16 1.484(9) .
C13 C14 1.391(9) 1_655
C13 H13 0.9300 .
C14 C13 1.391(9) 1_455
C14 C15 1.398(9) .
C14 N1 1.436(9) 1_454
C15 H15 0.9300 .
C16 O5 1.246(8) .
C16 O6 1.279(8) 2_765
C17 N2 1.312(11) .
C17 C18 1.440(12) .
C17 H17 0.9300 .
C18 C19 1.350(15) .
C18 H18 0.9300 .
C19 C20 1.349(14) .
C19 H19 0.9300 .
C20 C21 1.389(12) .
C20 H20 0.9300 .
C21 N2 1.324(12) .
C21 H21 0.9300 .
C22 O8 1.239(8) .
C22 O9 1.286(8) .
C22 C23 1.489(10) .
C22 Eu2 2.840(7) .
C23 C24 1.388(10) .
C23 C28 1.392(9) .
C24 C25 1.378(11) .
C24 H24 0.9300 .
C25 C26 1.385(10) 1_554
C25 H25 0.9300 .
C26 C25 1.385(10) 1_556
C26 C27 1.397(10) 1_556
C26 C29 1.480(10) .
C27 C28 1.365(10) .
C27 C26 1.397(10) 1_554
C27 H27 0.9300 .
C28 H28 0.9300 .
C29 N3 1.242(9) .
C29 H37 1.01(2) .
C30 O11 1.233(8) .
C30 O10 1.268(7) .
C30 C31 1.510(9) .
C30 Eu2 2.932(7) .
C31 C36 1.379(8) .
C31 C32 1.393(9) .
C32 C33 1.391(9) .
C32 H32 0.9300 .
C33 C34 1.383(9) .
C33 N3 1.411(9) .
C34 C35 1.397(9) .
C34 H34 0.9300 .
C35 C36 1.384(9) .
C35 C37 1.508(9) .
C36 H36 0.9300 .
C37 O13 1.254(8) .
C37 O12 1.259(8) .
C38 N4 1.328(9) .
C38 C39 1.381(9) .
C38 H38 0.9300 .
C39 C40 1.387(10) .
C39 H39 0.9300 .
C40 C41 1.374(11) .
C40 H40 0.9300 .
C41 C42 1.381(10) .
C41 H41 0.9300 .
C42 N4 1.305(9) .
C42 H42 0.9300 .
C43 N5 1.305(11) .
C43 C44 1.378(12) .
C43 H43 0.9300 .
C44 C45 1.357(12) .
C44 H44 0.9300 .
C45 C46 1.375(13) .
C45 H45 0.9300 .
C46 C47 1.357(11) .
C46 H46 0.9300 .
C47 N5 1.324(10) .
C47 H47 0.9300 .
C48 N6 1.350(14) .
C48 C49 1.452(16) .
C48 H48 0.9300 .
C49 C50 1.319(17) .
C49 H49 0.9300 .
C50 C51 1.352(16) .
C50 H50 0.9300 .
C51 C52 1.373(15) .
C51 H51 0.9300 .
C52 N6 1.345(13) .
C52 H52 0.9300 .
C53 N7 1.331(9) .
C53 C54 1.374(11) .
C53 H53 0.9300 .
C54 C55 1.363(12) .
C54 H54 0.9300 .
C55 C56 1.365(12) .
C55 H55 0.9300 .
C56 C57 1.389(12) .
C56 H56 0.9300 .
C57 N7 1.323(11) .
C57 H57 0.9300 .
N1 C14 1.436(9) 1_656
N2 Eu1 2.633(6) .
N4 Eu2 2.679(5) .
O1 Eu1 2.429(5) .
O2 Eu1 2.552(5) .
O3 Eu1 2.408(4) .
O4 Eu1 2.298(5) 2_675
O4 Eu1 3.071(5) .
O5 Eu2 2.365(4) .
O6 C16 1.279(8) 2_765
O6 Eu2 2.405(4) .
O7 Eu1 2.420(5) .
O8 Eu2 2.533(5) .
O9 Eu2 2.443(5) .
O10 Eu2 2.357(4) 2_765
O10 Eu2 2.712(5) .
O11 Eu2 2.450(4) .
O12 Eu1 2.325(4) .
O13 Eu1 2.397(4) 2_675
O14 Eu2 2.409(5) .
Eu1 O4 2.298(5) 2_675
Eu1 O13 2.397(4) 2_675
Eu2 O10 2.357(4) 2_765

loop_
_platon_squeeze_void_nr
_platon_squeeze_void_average_x
_platon_squeeze_void_average_y
_platon_squeeze_void_average_z
_platon_squeeze_void_volume
_platon_squeeze_void_count_electrons
_platon_squeeze_void_content
1 0.500 0.332 0.500 413 62 ' '
